data_7218440
loop_
_publ_author_name
'Hou, Shuang-Shuang'
'Huang, Xuan'
'Guo, Jun-Gu'
'Zheng, Sheng-Run'
'Lei, Jing'
'Tan, Jing-Bo'
'Fan, Jun'
'Zhang, Wei-Guang'

_publ_section_title
;
 Assembly of Cd(ii) coordination polymers: structural variation,
 supramolecular isomers, and temperature/anion-induced solvent-mediated
 structural transformations
;
_journal_issue 4
_journal_name_full CrystEngComm
_journal_page_first 947
_journal_paper_doi 10.1039/C4CE01779J
_journal_volume 17
_journal_year 2015
_chemical_formula_sum 'C10 H7 Cd I N6'
_chemical_formula_weight 450.52
_chemical_name_systematic
; 
 ? 
;
_space_group_IT_number 14
_symmetry_cell_setting monoclinic
_symmetry_space_group_name_Hall '-P 2ybc'
_symmetry_space_group_name_H-M 'P 1 21/c 1'
_atom_sites_solution_hydrogens geom
_atom_sites_solution_primary direct
_atom_sites_solution_secondary difmap
_audit_creation_method SHELXL-97
_cell_angle_alpha 90.00
_cell_angle_beta 107.209(2)
_cell_angle_gamma 90.00
_cell_formula_units_Z 4
_cell_length_a 9.8675(15)
_cell_length_b 7.7516(13)
_cell_length_c 17.034(3)
_cell_measurement_reflns_used 4051
_cell_measurement_temperature 293(2)
_cell_measurement_theta_max 28.00
_cell_measurement_theta_min 2.50
_cell_volume 1244.6(4)
_computing_cell_refinement 'Bruker SAINT'
_computing_data_collection 'Bruker APEX2'
_computing_data_reduction 'Bruker SAINT'
_computing_molecular_graphics 'Bruker SHELXTL'
_computing_publication_material 'Bruker SHELXTL'
_computing_structure_refinement 'SHELXL-97 (Sheldrick, 2008)'
_computing_structure_solution 'SHELXS-97 (Sheldrick, 2008)'
_diffrn_ambient_temperature 293(2)
_diffrn_measured_fraction_theta_full 0.999
_diffrn_measured_fraction_theta_max 0.999
_diffrn_measurement_device_type 'Bruker APEX-II CCD'
_diffrn_measurement_method '\f and \w scans'
_diffrn_radiation_monochromator graphite
_diffrn_radiation_source 'fine-focus sealed tube'
_diffrn_radiation_type MoK\a
_diffrn_radiation_wavelength 0.71073
_diffrn_reflns_av_R_equivalents 0.0230
_diffrn_reflns_av_sigmaI/netI 0.0258
_diffrn_reflns_limit_h_max 10
_diffrn_reflns_limit_h_min -12
_diffrn_reflns_limit_k_max 9
_diffrn_reflns_limit_k_min -9
_diffrn_reflns_limit_l_max 18
_diffrn_reflns_limit_l_min -21
_diffrn_reflns_number 7079
_diffrn_reflns_theta_full 27.00
_diffrn_reflns_theta_max 27.00
_diffrn_reflns_theta_min 2.16
_exptl_absorpt_coefficient_mu 4.225
_exptl_absorpt_correction_T_max 0.3842
_exptl_absorpt_correction_T_min 0.3361
_exptl_absorpt_correction_type multi-scan
_exptl_crystal_colour 'pale yellow'
_exptl_crystal_density_diffrn 2.404
_exptl_crystal_density_method 'not measured'
_exptl_crystal_description block
_exptl_crystal_F_000 840
_exptl_crystal_size_max 0.33
_exptl_crystal_size_mid 0.30
_exptl_crystal_size_min 0.28
_refine_diff_density_max 0.950
_refine_diff_density_min -0.611
_refine_diff_density_rms 0.093
_refine_ls_extinction_coef 0.0050(3)
_refine_ls_extinction_expression Fc^*^=kFc[1+0.001xFc^2^\l^3^/sin(2\q)]^-1/4^
_refine_ls_extinction_method SHELXL
_refine_ls_goodness_of_fit_ref 1.001
_refine_ls_hydrogen_treatment constr
_refine_ls_matrix_type full
_refine_ls_number_parameters 164
_refine_ls_number_reflns 2708
_refine_ls_number_restraints 0
_refine_ls_restrained_S_all 1.001
_refine_ls_R_factor_all 0.0268
_refine_ls_R_factor_gt 0.0231
_refine_ls_shift/su_max 0.000
_refine_ls_shift/su_mean 0.000
_refine_ls_structure_factor_coef Fsqd
_refine_ls_weighting_details 'calc w=1/[\s^2^(Fo^2^)+(0.0376P)^2^+0.5896P] where P=(Fo^2^+2Fc^2^)/3'
_refine_ls_weighting_scheme calc
_refine_ls_wR_factor_gt 0.0620
_refine_ls_wR_factor_ref 0.0643
_reflns_number_gt 2438
_reflns_number_total 2708
_reflns_threshold_expression >2sigma(I)
_cod_data_source_file c4ce01779j2.cif
_cod_data_source_block CdI2D
_cod_depositor_comments
;
The following automatic conversions were performed:

'_symmetry_cell_setting' value 'Monoclinic' changed to 'monoclinic'
according to
/usr/data/users/saulius/crontab/automatic-downloads/rss-feeds/RSC/lib/dictionaries/cif_core.dic
dictionary named 'cif_core.dic' version 2.4.2 from 2011-04-26.

Automatic conversion script
Id: cif_fix_values 2827 2014-09-09 07:05:25Z andrius 

 Adding full bibliography for 7218434--7218441.cif.
;
_cod_original_sg_symbol_H-M 'P2(1)/c  '
_cod_database_code 7218440

loop_
_symmetry_equiv_pos_as_xyz
'x, y, z'
'-x, y+1/2, -z+1/2'
'-x, -y, -z'
'x, -y-1/2, z-1/2'

loop_
_atom_site_label
_atom_site_type_symbol
_atom_site_fract_x
_atom_site_fract_y
_atom_site_fract_z
_atom_site_U_iso_or_equiv
_atom_site_adp_type
_atom_site_occupancy
_atom_site_symmetry_multiplicity
_atom_site_calc_flag
_atom_site_refinement_flags
I1 I -0.09507(2) 0.25415(3) 0.014037(14) 0.04142(10) Uani 1 1 d .
Cd1 Cd 0.06423(2) 0.20693(4) -0.087926(14) 0.03437(10) Uani 1 1 d .
C1 C 0.9695(3) 0.0258(4) 0.25480(17) 0.0278(6) Uani 1 1 d .
C2 C 0.8176(3) 0.0319(4) 0.24809(17) 0.0282(6) Uani 1 1 d .
C3 C 0.7681(3) -0.0063(5) 0.31476(19) 0.0369(7) Uani 1 1 d .
H3A H 0.8313 -0.0417 0.3643 0.044 Uiso 1 1 calc R
C4 C 0.6254(3) 0.0084(5) 0.3073(2) 0.0435(9) Uani 1 1 d .
H4A H 0.5931 -0.0168 0.3521 0.052 Uiso 1 1 calc R
C5 C 0.5295(3) 0.0605(5) 0.2337(2) 0.0397(8) Uani 1 1 d .
H5A H 0.4335 0.0707 0.2290 0.048 Uiso 1 1 calc R
C6 C 0.5788(3) 0.0970(4) 0.16756(17) 0.0285(6) Uani 1 1 d .
C7 C 0.7212(3) 0.0830(4) 0.17434(17) 0.0293(6) Uani 1 1 d .
H7A H 0.7528 0.1078 0.1293 0.035 Uiso 1 1 calc R
C8 C 0.3428(3) 0.1233(4) 0.06175(19) 0.0331(7) Uani 1 1 d .
H8A H 0.2906 0.0607 0.0894 0.040 Uiso 1 1 calc R
C9 C 0.5200(3) 0.2527(5) 0.0330(2) 0.0450(10) Uani 1 1 d .
H9A H 0.6096 0.2951 0.0361 0.054 Uiso 1 1 calc R
C10 C 0.4003(4) 0.2749(5) -0.0292(2) 0.0419(9) Uani 1 1 d .
H10A H 0.3937 0.3363 -0.0771 0.050 Uiso 1 1 calc R
N1 N 1.0234(2) -0.0359(4) 0.19694(14) 0.0306(6) Uani 1 1 d .
N2 N 1.1655(3) -0.0121(4) 0.22579(16) 0.0382(6) Uani 1 1 d .
N3 N 1.1951(3) 0.0615(4) 0.29718(16) 0.0379(6) Uani 1 1 d .
N4 N 1.0740(2) 0.0860(4) 0.31770(15) 0.0313(6) Uani 1 1 d .
N5 N 0.4838(2) 0.1548(4) 0.09128(15) 0.0292(5) Uani 1 1 d .
N6 N 0.2895(3) 0.1934(4) -0.01142(16) 0.0343(6) Uani 1 1 d .

loop_
_atom_site_aniso_label
_atom_site_aniso_U_11
_atom_site_aniso_U_22
_atom_site_aniso_U_33
_atom_site_aniso_U_23
_atom_site_aniso_U_13
_atom_site_aniso_U_12
I1 0.04027(15) 0.05172(17) 0.03867(16) -0.00391(9) 0.02155(11) -0.00883(10)
Cd1 0.02004(13) 0.05809(19) 0.02266(14) -0.00219(10) 0.00276(9) -0.00286(10)
C1 0.0227(14) 0.0355(16) 0.0219(14) 0.0029(12) 0.0016(11) 0.0019(12)
C2 0.0203(13) 0.0372(17) 0.0249(15) -0.0002(12) 0.0033(11) -0.0018(12)
C3 0.0289(16) 0.052(2) 0.0271(16) 0.0099(14) 0.0045(13) 0.0019(14)
C4 0.0310(17) 0.069(3) 0.0319(18) 0.0126(17) 0.0117(14) -0.0040(16)
C5 0.0224(15) 0.058(2) 0.0395(18) 0.0080(16) 0.0103(13) -0.0001(15)
C6 0.0207(13) 0.0372(17) 0.0252(15) 0.0010(12) 0.0033(11) -0.0008(12)
C7 0.0221(14) 0.0409(17) 0.0237(14) 0.0021(12) 0.0050(11) 0.0010(12)
C8 0.0216(14) 0.0430(18) 0.0313(16) -0.0009(14) 0.0028(12) -0.0054(13)
C9 0.0220(17) 0.065(3) 0.044(2) 0.0225(18) 0.0040(16) -0.0035(15)
C10 0.0254(16) 0.061(2) 0.0364(19) 0.0168(16) 0.0048(14) -0.0003(15)
N1 0.0205(12) 0.0441(16) 0.0245(13) 0.0008(11) 0.0024(10) -0.0005(11)
N2 0.0213(12) 0.0560(18) 0.0350(15) -0.0066(13) 0.0049(11) -0.0022(12)
N3 0.0239(13) 0.0528(18) 0.0337(15) -0.0069(13) 0.0033(11) 0.0001(12)
N4 0.0214(12) 0.0429(15) 0.0251(13) 0.0005(11) 0.0001(10) 0.0008(11)
N5 0.0167(11) 0.0391(15) 0.0289(13) 0.0031(11) 0.0023(10) 0.0005(10)
N6 0.0227(13) 0.0469(16) 0.0288(14) 0.0012(12) 0.0005(11) -0.0029(11)

loop_
_atom_type_symbol
_atom_type_description
_atom_type_scat_dispersion_real
_atom_type_scat_dispersion_imag
_atom_type_scat_source
C C 0.0033 0.0016 'International Tables Vol C Tables 4.2.6.8 and 6.1.1.4'
Cd Cd -0.8075 1.2024 'International Tables Vol C Tables 4.2.6.8 and 6.1.1.4'
I I -0.4742 1.8119 'International Tables Vol C Tables 4.2.6.8 and 6.1.1.4'
N N 0.0061 0.0033 'International Tables Vol C Tables 4.2.6.8 and 6.1.1.4'
H H 0.0000 0.0000 'International Tables Vol C Tables 4.2.6.8 and 6.1.1.4'

loop_
_geom_angle_atom_site_label_1
_geom_angle_atom_site_label_2
_geom_angle_atom_site_label_3
_geom_angle
_geom_angle_site_symmetry_1
_geom_angle_site_symmetry_3
N6 Cd1 N1 122.19(10) . 3_655
N6 Cd1 N4 101.64(9) . 4_465
N1 Cd1 N4 85.34(9) 3_655 4_465
N6 Cd1 I1 107.58(7) . .
N1 Cd1 I1 117.43(6) 3_655 .
N4 Cd1 I1 120.74(7) 4_465 .
N4 C1 N1 109.6(3) . .
N4 C1 C2 125.4(3) . .
N1 C1 C2 124.9(3) . .
C7 C2 C3 119.0(3) . .
C7 C2 C1 119.3(3) . .
C3 C2 C1 121.6(3) . .
C4 C3 C2 120.1(3) . .
C4 C3 H3A 119.9 . .
C2 C3 H3A 119.9 . .
C3 C4 C5 120.7(3) . .
C3 C4 H4A 119.6 . .
C5 C4 H4A 119.6 . .
C6 C5 C4 119.0(3) . .
C6 C5 H5A 120.5 . .
C4 C5 H5A 120.5 . .
C7 C6 C5 120.8(3) . .
C7 C6 N5 118.6(3) . .
C5 C6 N5 120.6(3) . .
C6 C7 C2 120.4(3) . .
C6 C7 H7A 119.8 . .
C2 C7 H7A 119.8 . .
N6 C8 N5 110.8(3) . .
N6 C8 H8A 124.6 . .
N5 C8 H8A 124.6 . .
C10 C9 N5 106.5(3) . .
C10 C9 H9A 126.7 . .
N5 C9 H9A 126.7 . .
C9 C10 N6 109.8(3) . .
C9 C10 H10A 125.1 . .
N6 C10 H10A 125.1 . .
C1 N1 N2 106.1(2) . .
C1 N1 Cd1 133.1(2) . 3_655
N2 N1 Cd1 119.1(2) . 3_655
N3 N2 N1 108.8(2) . .
N2 N3 N4 109.4(2) . .
C1 N4 N3 106.0(2) . .
C1 N4 Cd1 128.7(2) . 4_666
N3 N4 Cd1 120.17(19) . 4_666
C8 N5 C9 106.8(3) . .
C8 N5 C6 127.3(3) . .
C9 N5 C6 125.9(3) . .
C8 N6 C10 106.1(3) . .
C8 N6 Cd1 128.6(2) . .
C10 N6 Cd1 125.0(2) . .

loop_
_geom_bond_atom_site_label_1
_geom_bond_atom_site_label_2
_geom_bond_distance
_geom_bond_site_symmetry_2
I1 Cd1 2.6901(4) .
Cd1 N6 2.222(3) .
Cd1 N1 2.237(3) 3_655
Cd1 N4 2.294(3) 4_465
C1 N4 1.332(4) .
C1 N1 1.339(4) .
C1 C2 1.470(4) .
C2 C7 1.390(4) .
C2 C3 1.395(4) .
C3 C4 1.381(4) .
C3 H3A 0.9300 .
C4 C5 1.389(4) .
C4 H4A 0.9300 .
C5 C6 1.383(4) .
C5 H5A 0.9300 .
C6 C7 1.379(4) .
C6 N5 1.431(4) .
C7 H7A 0.9300 .
C8 N6 1.318(4) .
C8 N5 1.354(4) .
C8 H8A 0.9300 .
C9 C10 1.344(5) .
C9 N5 1.378(4) .
C9 H9A 0.9300 .
C10 N6 1.372(4) .
C10 H10A 0.9300 .
N1 N2 1.354(3) .
N1 Cd1 2.237(3) 3_655
N2 N3 1.296(3) .
N3 N4 1.354(3) .
N4 Cd1 2.294(3) 4_666

loop_
_geom_torsion_atom_site_label_1
_geom_torsion_atom_site_label_2
_geom_torsion_atom_site_label_3
_geom_torsion_atom_site_label_4
_geom_torsion
_geom_torsion_site_symmetry_1
_geom_torsion_site_symmetry_4
N4 C1 C2 C7 135.1(3) . .
N1 C1 C2 C7 -42.3(5) . .
N4 C1 C2 C3 -42.6(5) . .
N1 C1 C2 C3 139.9(3) . .
C7 C2 C3 C4 -0.7(5) . .
C1 C2 C3 C4 177.1(3) . .
C2 C3 C4 C5 0.3(6) . .
C3 C4 C5 C6 0.3(6) . .
C4 C5 C6 C7 -0.4(5) . .
C4 C5 C6 N5 -178.6(3) . .
C5 C6 C7 C2 -0.1(5) . .
N5 C6 C7 C2 178.2(3) . .
C3 C2 C7 C6 0.6(5) . .
C1 C2 C7 C6 -177.2(3) . .
N5 C9 C10 N6 0.1(4) . .
N4 C1 N1 N2 0.0(3) . .
C2 C1 N1 N2 177.7(3) . .
N4 C1 N1 Cd1 164.5(2) . 3_655
C2 C1 N1 Cd1 -17.8(5) . 3_655
C1 N1 N2 N3 -0.5(4) . .
Cd1 N1 N2 N3 -167.6(2) 3_655 .
N1 N2 N3 N4 0.8(4) . .
N1 C1 N4 N3 0.5(3) . .
C2 C1 N4 N3 -177.3(3) . .
N1 C1 N4 Cd1 154.6(2) . 4_666
C2 C1 N4 Cd1 -23.1(4) . 4_666
N2 N3 N4 C1 -0.8(4) . .
N2 N3 N4 Cd1 -157.6(2) . 4_666
N6 C8 N5 C9 0.8(4) . .
N6 C8 N5 C6 -178.5(3) . .
C10 C9 N5 C8 -0.5(4) . .
C10 C9 N5 C6 178.8(3) . .
C7 C6 N5 C8 155.6(3) . .
C5 C6 N5 C8 -26.2(5) . .
C7 C6 N5 C9 -23.6(5) . .
C5 C6 N5 C9 154.6(4) . .
N5 C8 N6 C10 -0.7(4) . .
N5 C8 N6 Cd1 -174.6(2) . .
C9 C10 N6 C8 0.4(4) . .
C9 C10 N6 Cd1 174.5(3) . .
N1 Cd1 N6 C8 -103.7(3) 3_655 .
N4 Cd1 N6 C8 164.5(3) 4_465 .
I1 Cd1 N6 C8 36.7(3) . .
N1 Cd1 N6 C10 83.5(3) 3_655 .
N4 Cd1 N6 C10 -8.3(3) 4_465 .
I1 Cd1 N6 C10 -136.1(3) . .
